data_7237766
loop_
_publ_author_name
'Walden, Melissa T.'
'Pander, Piotr'
'Yufit, Dmitry S.'
'Dias, Fernando B.'
'Williams, J. A. Gareth'

_publ_section_title
;
 Homoleptic platinum(ii) complexes with pyridyltriazole ligands:
 excimer-forming phosphorescent emitters for solution-processed OLEDs
;
_journal_issue 22
_journal_name_full 'Journal of Materials Chemistry C'
_journal_page_first 6592
_journal_paper_doi 10.1039/C9TC00768G
_journal_volume 7
_journal_year 2019
_chemical_formula_moiety 'C54 H58 N8 Pt'
_chemical_formula_sum 'C54 H58 N8 Pt'
_chemical_formula_weight 1014.17
_space_group_crystal_system triclinic
_space_group_IT_number 2
_space_group_name_Hall '-P 1'
_space_group_name_H-M_alt 'P -1'
_atom_sites_solution_hydrogens geom
_atom_sites_solution_primary iterative
_audit_creation_date 2018-04-05
_audit_creation_method
;
Olex2 1.2-beta
(compiled 2018.03.09 svn.r3491 for OlexSys, GUI svn.r5479)
;
_audit_update_record
;
2019-01-31 deposited with the CCDC.	2019-03-13 downloaded from the CCDC.
;
_cell_angle_alpha 88.6300(17)
_cell_angle_beta 83.5014(17)
_cell_angle_gamma 85.8827(17)
_cell_formula_units_Z 1
_cell_length_a 6.5952(3)
_cell_length_b 10.7367(5)
_cell_length_c 16.1585(8)
_cell_measurement_reflns_used 8662
_cell_measurement_temperature 120.0
_cell_measurement_theta_max 24.00
_cell_measurement_theta_min 2.27
_cell_volume 1133.76(9)
_computing_cell_refinement 'SAINT V8.38A (Bruker AXS, 2016)'
_computing_data_collection 'APEX3 v.2017.3_0 (Bruker, 2017)'
_computing_data_reduction 'SAINT V8.38A (Bruker AXS, 2016)'
_computing_molecular_graphics 'Olex2 (Dolomanov et al., 2009)'
_computing_publication_material 'Olex2 (Dolomanov et al., 2009)'
_computing_structure_refinement 'ShelXL (Sheldrick, 2015)'
_computing_structure_solution 'olex2.solve (Bourhis et al., 2015)'
_diffrn_ambient_temperature 120.0
_diffrn_detector 'Bruker PHOTON 100 CMOS'
_diffrn_detector_area_resol_mean 10.4
_diffrn_detector_type 'CMOS sensor'
_diffrn_measured_fraction_theta_full 0.998
_diffrn_measured_fraction_theta_max 0.999
_diffrn_measurement_device '3-circle diffractometer'
_diffrn_measurement_device_type 'Bruker D8 Venture'
_diffrn_measurement_method '\f and \w scans'
_diffrn_radiation_monochromator 'focusing mirrors'
_diffrn_radiation_probe x-ray
_diffrn_radiation_type MoK\a
_diffrn_radiation_wavelength 0.71073
_diffrn_reflns_av_R_equivalents 0.0470
_diffrn_reflns_av_unetI/netI 0.0512
_diffrn_reflns_Laue_measured_fraction_full 0.998
_diffrn_reflns_Laue_measured_fraction_max 0.999
_diffrn_reflns_limit_h_max 8
_diffrn_reflns_limit_h_min -8
_diffrn_reflns_limit_k_max 14
_diffrn_reflns_limit_k_min -13
_diffrn_reflns_limit_l_max 21
_diffrn_reflns_limit_l_min -21
_diffrn_reflns_number 22013
_diffrn_reflns_point_group_measured_fraction_full 0.998
_diffrn_reflns_point_group_measured_fraction_max 0.999
_diffrn_reflns_theta_full 25.242
_diffrn_reflns_theta_max 27.998
_diffrn_reflns_theta_min 2.269
_diffrn_source 'microfocus sealed X-ray tube'
_diffrn_source_type 'Incoatec I\mS microsource'
_diffrn_standards_number 0
_exptl_absorpt_coefficient_mu 3.141
_exptl_absorpt_correction_T_max 1.0000
_exptl_absorpt_correction_T_min 0.8597
_exptl_absorpt_correction_type multi-scan
_exptl_absorpt_process_details
;    
SADABS-2016/2 (Bruker,2016/2) was used for absorption correction. 
wR2(int) was 0.0624 before and 0.0424 after correction. 
The Ratio of minimum to maximum transmission is 0.8597. 
The \l/2 correction factor is Not present.
;
_exptl_crystal_colour 'clear light yellow'
_exptl_crystal_colour_lustre clear
_exptl_crystal_colour_modifier light
_exptl_crystal_colour_primary yellow
_exptl_crystal_density_diffrn 1.485
_exptl_crystal_description plate
_exptl_crystal_F_000 516
_exptl_crystal_size_max 0.13
_exptl_crystal_size_mid 0.07
_exptl_crystal_size_min 0.01
_refine_diff_density_max 1.860
_refine_diff_density_min -1.320
_refine_diff_density_rms 0.140
_refine_ls_extinction_method none
_refine_ls_goodness_of_fit_ref 1.067
_refine_ls_hydrogen_treatment constr
_refine_ls_matrix_type full
_refine_ls_number_parameters 292
_refine_ls_number_reflns 5458
_refine_ls_number_restraints 15
_refine_ls_restrained_S_all 1.095
_refine_ls_R_factor_all 0.0360
_refine_ls_R_factor_gt 0.0343
_refine_ls_shift/su_max 0.001
_refine_ls_shift/su_mean 0.000
_refine_ls_structure_factor_coef Fsqd
_refine_ls_weighting_details 'w=1/[\s^2^(Fo^2^)+(0.0400P)^2^+0.6000P] where P=(Fo^2^+2Fc^2^)/3'
_refine_ls_weighting_scheme calc
_refine_ls_wR_factor_gt 0.0720
_refine_ls_wR_factor_ref 0.0729
_reflns_Friedel_coverage 0.000
_reflns_number_gt 5372
_reflns_number_total 5458
_reflns_threshold_expression 'I > 2\s(I)'
_cod_data_source_file c9tc00768g2.cif
_cod_data_source_block PtL22_18srv161
_cod_database_code 7237766
_shelx_shelxl_version_number 2017/1
_shelx_space_group_comment
;
The symmetry employed for this shelxl refinement is uniquely defined
by the following loop, which should always be used as a source of
symmetry information in preference to the above space-group names.
They are only intended as comments.
;
_shelx_estimated_absorpt_t_max 0.969
_shelx_estimated_absorpt_t_min 0.686
_computing.bruker_data_scaling 'SADABS V2012/1 (Bruker AXS Inc.)'

_olex2_refinement_description
;
1. Fixed Uiso
 At 1.2 times of:
  All C(H) groups
 At 1.5 times of:
  All C(H,H,H) groups
2. Restrained distances
 C27-C24 \\sim C27A-C24 \\sim C26-C24 \\sim C26A-C24 \\sim C25-C24 \\sim
C25A-C24
 with sigma of 0.005
3. Others
 Fixed Sof: C25(0.5) H25A(0.5) H25B(0.5) H25C(0.5) C25A(0.5) H25D(0.5)
 H25E(0.5) H25F(0.5) C26(0.5) H26A(0.5) H26B(0.5) H26C(0.5) C26A(0.5) H26D(0.5)
 H26E(0.5) H26F(0.5) C27(0.5) H27A(0.5) H27B(0.5) H27C(0.5) C27A(0.5) H27D(0.5)
 H27E(0.5) H27F(0.5)
4.a Aromatic/amide H refined with riding coordinates:
 C4(H4), C6(H6), C7(H7), C9(H9), C10(H10), C12(H12), C13(H13), C19(H19),
 C20(H20), C22(H22), C23(H23)
4.b Idealised Me refined as rotating group:
 C15(H15A,H15B,H15C), C16(H16A,H16B,H16C), C17(H17A,H17B,H17C), C25(H25A,H25B,
 H25C), C25A(H25D,H25E,H25F), C26(H26A,H26B,H26C), C26A(H26D,H26E,H26F),
 C27(H27A,H27B,H27C), C27A(H27D,H27E,H27F)
;
_olex2_submission_special_instructions 'No special instructions were received'

loop_
_space_group_symop_operation_xyz
'x, y, z'
'-x, -y, -z'

loop_
_atom_site_label
_atom_site_type_symbol
_atom_site_fract_x
_atom_site_fract_y
_atom_site_fract_z
_atom_site_U_iso_or_equiv
_atom_site_adp_type
_atom_site_occupancy
_atom_site_site_symmetry_order
_atom_site_calc_flag
_atom_site_refinement_flags_posn
_atom_site_refinement_flags_adp
_atom_site_refinement_flags_occupancy
_atom_site_disorder_assembly
_atom_site_disorder_group
Pt1 Pt 0.000000 0.500000 0.500000 0.01475(7) Uani 1 2 d S T P . .
N1 N 0.1904(4) 0.4961(3) 0.58785(17) 0.0184(6) Uani 1 1 d . . . . .
N2 N 0.2110(4) 0.4296(3) 0.65879(17) 0.0201(6) Uani 1 1 d . . . . .
N3 N 0.4681(4) 0.5607(3) 0.63389(18) 0.0205(6) Uani 1 1 d . . . . .
N4 N 0.1783(4) 0.6399(3) 0.45961(17) 0.0174(6) Uani 1 1 d . . . . .
C1 C 0.3800(5) 0.4721(3) 0.6842(2) 0.0196(7) Uani 1 1 d . . . . .
C2 C 0.3425(5) 0.5725(3) 0.5755(2) 0.0186(7) Uani 1 1 d . . . . .
C3 C 0.3401(5) 0.6550(3) 0.5029(2) 0.0182(7) Uani 1 1 d . . . . .
C4 C 0.4829(5) 0.7395(3) 0.4787(2) 0.0180(7) Uani 1 1 d . . . . .
H4 H 0.593473 0.748074 0.510558 0.022 Uiso 1 1 calc R . . . .
C5 C 0.4651(5) 0.8128(3) 0.4068(2) 0.0185(7) Uani 1 1 d . . . . .
C6 C 0.2941(5) 0.7991(3) 0.3659(2) 0.0209(7) Uani 1 1 d . . . . .
H6 H 0.272449 0.850407 0.318508 0.025 Uiso 1 1 calc R . . . .
C7 C 0.1553(5) 0.7129(3) 0.3925(2) 0.0196(7) Uani 1 1 d . . . . .
H7 H 0.040831 0.705036 0.362628 0.023 Uiso 1 1 calc R . . . .
C8 C 0.6210(5) 0.8995(3) 0.3754(2) 0.0180(7) Uani 1 1 d . . . . .
C9 C 0.7314(5) 0.9610(3) 0.4287(2) 0.0202(7) Uani 1 1 d . . . . .
H9 H 0.706674 0.947030 0.487153 0.024 Uiso 1 1 calc R . . . .
C10 C 0.8763(5) 1.0421(3) 0.3978(2) 0.0199(7) Uani 1 1 d . . . . .
H10 H 0.947745 1.083466 0.435620 0.024 Uiso 1 1 calc R . . . .
C11 C 0.9206(5) 1.0648(3) 0.3124(2) 0.0185(7) Uani 1 1 d . . . . .
C12 C 0.8088(6) 1.0030(3) 0.2601(2) 0.0247(8) Uani 1 1 d . . . . .
H12 H 0.833803 1.016875 0.201631 0.030 Uiso 1 1 calc R . . . .
C13 C 0.6635(5) 0.9226(3) 0.2900(2) 0.0240(8) Uani 1 1 d . . . . .
H13 H 0.591043 0.882221 0.251969 0.029 Uiso 1 1 calc R . . . .
C14 C 1.0761(5) 1.1554(3) 0.2761(2) 0.0223(7) Uani 1 1 d . . . . .
C15 C 1.2145(6) 1.1919(4) 0.3406(2) 0.0311(9) Uani 1 1 d . . . . .
H15A H 1.130912 1.234678 0.386870 0.047 Uiso 1 1 calc GR . . . .
H15B H 1.314939 1.247837 0.314346 0.047 Uiso 1 1 calc GR . . . .
H15C H 1.285825 1.116609 0.361679 0.047 Uiso 1 1 calc GR . . . .
C16 C 0.9608(7) 1.2740(4) 0.2458(3) 0.0325(9) Uani 1 1 d . . . . .
H16A H 0.870037 1.251651 0.205316 0.049 Uiso 1 1 calc GR . . . .
H16B H 1.059282 1.330994 0.219365 0.049 Uiso 1 1 calc GR . . . .
H16C H 0.879535 1.315027 0.293309 0.049 Uiso 1 1 calc GR . . . .
C17 C 1.2128(6) 1.0983(4) 0.2016(2) 0.0316(9) Uani 1 1 d . . . . .
H17A H 1.279783 1.018917 0.218776 0.047 Uiso 1 1 calc GR . . . .
H17B H 1.316918 1.155864 0.181479 0.047 Uiso 1 1 calc GR . . . .
H17C H 1.129123 1.083455 0.156869 0.047 Uiso 1 1 calc GR . . . .
C18 C 0.4623(5) 0.4247(3) 0.7609(2) 0.0234(7) Uani 1 1 d . . . . .
C19 C 0.3500(6) 0.3512(4) 0.8178(2) 0.0273(8) Uani 1 1 d . . . . .
H19 H 0.215550 0.333130 0.808483 0.033 Uiso 1 1 calc R . . . .
C20 C 0.4314(7) 0.3036(4) 0.8883(3) 0.0357(9) Uani 1 1 d . . . . .
H20 H 0.352618 0.252071 0.926100 0.043 Uiso 1 1 calc R . . . .
C21 C 0.6260(6) 0.3296(4) 0.9047(2) 0.0363(10) Uani 1 1 d . . . . .
C22 C 0.7361(6) 0.4042(5) 0.8470(3) 0.0408(11) Uani 1 1 d . . . . .
H22 H 0.870035 0.423168 0.856392 0.049 Uiso 1 1 calc R . . . .
C23 C 0.6568(6) 0.4512(4) 0.7767(2) 0.0311(9) Uani 1 1 d . . . . .
H23 H 0.735917 0.502198 0.738596 0.037 Uiso 1 1 calc R . . . .
C24 C 0.7144(7) 0.2780(5) 0.9836(3) 0.0548(14) Uani 1 1 d D . . . .
C25 C 0.6440(19) 0.1417(8) 1.0000(8) 0.068(3) Uiso 0.5 1 d D . . A 1
H25A H 0.494479 0.143479 1.003649 0.103 Uiso 0.5 1 calc GR . . A 1
H25B H 0.689475 0.108877 1.052463 0.103 Uiso 0.5 1 calc GR . . A 1
H25C H 0.704170 0.087958 0.954179 0.103 Uiso 0.5 1 calc GR . . A 1
C25A C 0.8733(14) 0.1688(8) 0.9570(7) 0.056(3) Uiso 0.5 1 d D . . A 2
H25D H 0.804844 0.102593 0.932817 0.084 Uiso 0.5 1 calc GR . . A 2
H25E H 0.936090 0.135543 1.005823 0.084 Uiso 0.5 1 calc GR . . A 2
H25F H 0.979343 0.199116 0.915552 0.084 Uiso 0.5 1 calc GR . . A 2
C26 C 0.5825(12) 0.3375(9) 1.0602(4) 0.037(2) Uiso 0.5 1 d D . . A 1
H26A H 0.603405 0.426928 1.061204 0.056 Uiso 0.5 1 calc GR . . A 1
H26B H 0.623183 0.297079 1.111352 0.056 Uiso 0.5 1 calc GR . . A 1
H26C H 0.437781 0.326241 1.056341 0.056 Uiso 0.5 1 calc GR . . A 1
C26A C 0.5550(17) 0.2626(13) 1.0598(6) 0.073(4) Uiso 0.5 1 d D . . A 2
H26D H 0.472306 0.341503 1.069702 0.110 Uiso 0.5 1 calc GR . . A 2
H26E H 0.625176 0.239891 1.108884 0.110 Uiso 0.5 1 calc GR . . A 2
H26F H 0.466075 0.196785 1.049324 0.110 Uiso 0.5 1 calc GR . . A 2
C27 C 0.9472(10) 0.2535(13) 0.9840(9) 0.077(4) Uiso 0.5 1 d D . . A 1
H27A H 1.005972 0.214944 0.931519 0.115 Uiso 0.5 1 calc GR . . A 1
H27B H 0.975167 0.197202 1.030658 0.115 Uiso 0.5 1 calc GR . . A 1
H27C H 1.008723 0.332689 0.990169 0.115 Uiso 0.5 1 calc GR . . A 1
C27A C 0.8620(13) 0.3752(8) 1.0103(6) 0.044(2) Uiso 0.5 1 d D . . A 2
H27D H 0.966469 0.390491 0.963708 0.066 Uiso 0.5 1 calc GR . . A 2
H27E H 0.928329 0.341786 1.058186 0.066 Uiso 0.5 1 calc GR . . A 2
H27F H 0.783025 0.453707 1.025453 0.066 Uiso 0.5 1 calc GR . . A 2

loop_
_atom_site_aniso_label
_atom_site_aniso_U_11
_atom_site_aniso_U_22
_atom_site_aniso_U_33
_atom_site_aniso_U_23
_atom_site_aniso_U_13
_atom_site_aniso_U_12
Pt1 0.01329(10) 0.01492(10) 0.01751(10) 0.00221(7) -0.00616(7) -0.00486(7)
N1 0.0169(14) 0.0192(15) 0.0200(14) 0.0022(11) -0.0052(11) -0.0035(11)
N2 0.0190(14) 0.0208(15) 0.0215(14) 0.0014(12) -0.0068(12) -0.0018(12)
N3 0.0178(14) 0.0214(15) 0.0228(15) 0.0025(12) -0.0038(12) -0.0043(12)
N4 0.0153(13) 0.0166(14) 0.0209(14) 0.0009(11) -0.0022(11) -0.0045(11)
C1 0.0193(16) 0.0183(17) 0.0212(17) 0.0001(14) -0.0026(14) -0.0009(14)
C2 0.0151(15) 0.0184(17) 0.0226(17) -0.0022(14) -0.0016(13) -0.0033(13)
C3 0.0165(16) 0.0161(16) 0.0229(17) -0.0019(13) -0.0035(14) -0.0036(13)
C4 0.0179(16) 0.0192(17) 0.0177(16) -0.0003(13) -0.0033(13) -0.0037(13)
C5 0.0197(16) 0.0158(16) 0.0204(16) -0.0036(13) -0.0017(14) -0.0039(13)
C6 0.0211(17) 0.0200(17) 0.0227(17) 0.0038(14) -0.0079(14) -0.0024(14)
C7 0.0195(16) 0.0177(17) 0.0226(17) 0.0020(14) -0.0065(14) -0.0029(13)
C8 0.0184(16) 0.0143(16) 0.0220(16) 0.0017(13) -0.0044(14) -0.0031(13)
C9 0.0214(17) 0.0225(18) 0.0172(16) 0.0028(14) -0.0027(14) -0.0055(14)
C10 0.0218(17) 0.0199(17) 0.0189(16) -0.0001(13) -0.0052(14) -0.0032(14)
C11 0.0175(16) 0.0158(16) 0.0230(17) 0.0014(13) -0.0035(14) -0.0042(13)
C12 0.0286(19) 0.028(2) 0.0188(17) 0.0024(15) -0.0042(15) -0.0085(16)
C13 0.0252(18) 0.0267(19) 0.0220(17) -0.0017(15) -0.0064(15) -0.0088(15)
C14 0.0227(17) 0.0228(18) 0.0225(17) 0.0034(14) -0.0048(14) -0.0079(15)
C15 0.030(2) 0.035(2) 0.031(2) 0.0065(17) -0.0070(17) -0.0191(17)
C16 0.039(2) 0.028(2) 0.031(2) 0.0062(17) -0.0096(18) -0.0052(18)
C17 0.031(2) 0.035(2) 0.029(2) 0.0056(17) 0.0019(17) -0.0096(17)
C18 0.0227(18) 0.0235(19) 0.0245(18) -0.0028(15) -0.0061(15) 0.0008(15)
C19 0.0246(18) 0.033(2) 0.0259(18) 0.0021(16) -0.0076(16) -0.0041(16)
C20 0.042(2) 0.037(2) 0.028(2) 0.0055(18) -0.0056(18) -0.0028(19)
C21 0.033(2) 0.054(3) 0.0205(18) -0.0036(18) -0.0067(17) 0.013(2)
C22 0.027(2) 0.068(3) 0.030(2) -0.002(2) -0.0124(18) -0.003(2)
C23 0.030(2) 0.040(2) 0.0239(19) -0.0002(17) -0.0042(16) -0.0087(18)
C24 0.060(3) 0.076(4) 0.029(2) -0.002(2) -0.022(2) 0.023(3)

loop_
_atom_type_symbol
_atom_type_description
_atom_type_scat_dispersion_real
_atom_type_scat_dispersion_imag
_atom_type_scat_source
C C 0.0033 0.0016 'International Tables Vol C Tables 4.2.6.8 and 6.1.1.4'
H H 0.0000 0.0000 'International Tables Vol C Tables 4.2.6.8 and 6.1.1.4'
N N 0.0061 0.0033 'International Tables Vol C Tables 4.2.6.8 and 6.1.1.4'
Pt Pt -1.7033 8.3905 'International Tables Vol C Tables 4.2.6.8 and 6.1.1.4'

loop_
_geom_angle_atom_site_label_1
_geom_angle_atom_site_label_2
_geom_angle_atom_site_label_3
_geom_angle
_geom_angle_site_symmetry_1
_geom_angle_site_symmetry_3
N1 Pt1 N1 180.00(11) . 2_566
N1 Pt1 N4 79.05(11) 2_566 2_566
N1 Pt1 N4 100.95(11) 2_566 .
N1 Pt1 N4 100.95(11) . 2_566
N1 Pt1 N4 79.05(11) . .
N4 Pt1 N4 180.0 . 2_566
N2 N1 Pt1 135.5(2) . .
C2 N1 Pt1 116.2(2) . .
C2 N1 N2 108.3(3) . .
C1 N2 N1 102.8(3) . .
C2 N3 C1 101.1(3) . .
C3 N4 Pt1 116.0(2) . .
C7 N4 Pt1 125.4(2) . .
C7 N4 C3 118.5(3) . .
N2 C1 N3 114.9(3) . .
N2 C1 C18 122.0(3) . .
N3 C1 C18 123.1(3) . .
N1 C2 C3 115.8(3) . .
N3 C2 N1 112.9(3) . .
N3 C2 C3 131.2(3) . .
N4 C3 C2 112.6(3) . .
N4 C3 C4 122.3(3) . .
C4 C3 C2 125.1(3) . .
C3 C4 H4 120.1 . .
C3 C4 C5 119.7(3) . .
C5 C4 H4 120.1 . .
C4 C5 C8 121.8(3) . .
C6 C5 C4 116.7(3) . .
C6 C5 C8 121.5(3) . .
C5 C6 H6 119.3 . .
C7 C6 C5 121.4(3) . .
C7 C6 H6 119.3 . .
N4 C7 C6 121.3(3) . .
N4 C7 H7 119.4 . .
C6 C7 H7 119.4 . .
C9 C8 C5 122.0(3) . .
C9 C8 C13 117.4(3) . .
C13 C8 C5 120.5(3) . .
C8 C9 H9 119.5 . .
C10 C9 C8 120.9(3) . .
C10 C9 H9 119.5 . .
C9 C10 H10 119.1 . .
C9 C10 C11 121.9(3) . .
C11 C10 H10 119.1 . .
C10 C11 C14 123.3(3) . .
C12 C11 C10 116.5(3) . .
C12 C11 C14 120.1(3) . .
C11 C12 H12 118.8 . .
C13 C12 C11 122.3(3) . .
C13 C12 H12 118.8 . .
C8 C13 H13 119.5 . .
C12 C13 C8 120.9(3) . .
C12 C13 H13 119.5 . .
C11 C14 C15 112.0(3) . .
C11 C14 C16 108.8(3) . .
C11 C14 C17 110.9(3) . .
C16 C14 C15 108.7(3) . .
C17 C14 C15 108.1(3) . .
C17 C14 C16 108.3(3) . .
C14 C15 H15A 109.5 . .
C14 C15 H15B 109.5 . .
C14 C15 H15C 109.5 . .
H15A C15 H15B 109.5 . .
H15A C15 H15C 109.5 . .
H15B C15 H15C 109.5 . .
C14 C16 H16A 109.5 . .
C14 C16 H16B 109.5 . .
C14 C16 H16C 109.5 . .
H16A C16 H16B 109.5 . .
H16A C16 H16C 109.5 . .
H16B C16 H16C 109.5 . .
C14 C17 H17A 109.5 . .
C14 C17 H17B 109.5 . .
C14 C17 H17C 109.5 . .
H17A C17 H17B 109.5 . .
H17A C17 H17C 109.5 . .
H17B C17 H17C 109.5 . .
C19 C18 C1 121.1(3) . .
C19 C18 C23 118.4(3) . .
C23 C18 C1 120.4(3) . .
C18 C19 H19 119.6 . .
C18 C19 C20 120.7(4) . .
C20 C19 H19 119.6 . .
C19 C20 H20 119.4 . .
C19 C20 C21 121.3(4) . .
C21 C20 H20 119.4 . .
C20 C21 C22 117.2(4) . .
C20 C21 C24 121.0(4) . .
C22 C21 C24 121.8(4) . .
C21 C22 H22 119.0 . .
C23 C22 C21 121.9(4) . .
C23 C22 H22 119.0 . .
C18 C23 H23 119.8 . .
C22 C23 C18 120.5(4) . .
C22 C23 H23 119.8 . .
C21 C24 C25 107.8(6) . .
C21 C24 C25A 107.5(5) . .
C21 C24 C26 108.0(4) . .
C21 C24 C26A 114.8(6) . .
C21 C24 C27 120.2(6) . .
C21 C24 C27A 107.7(5) . .
C25A C24 C27A 99.7(6) . .
C26 C24 C25 96.2(6) . .
C26A C24 C25A 120.1(7) . .
C26A C24 C27A 105.3(7) . .
C27 C24 C25 100.4(7) . .
C27 C24 C26 120.2(7) . .
C24 C25 H25A 109.5 . .
C24 C25 H25B 109.5 . .
C24 C25 H25C 109.5 . .
H25A C25 H25B 109.5 . .
H25A C25 H25C 109.5 . .
H25B C25 H25C 109.5 . .
C24 C25A H25D 109.5 . .
C24 C25A H25E 109.5 . .
C24 C25A H25F 109.5 . .
H25D C25A H25E 109.5 . .
H25D C25A H25F 109.5 . .
H25E C25A H25F 109.5 . .
C24 C26 H26A 109.5 . .
C24 C26 H26B 109.5 . .
C24 C26 H26C 109.5 . .
H26A C26 H26B 109.5 . .
H26A C26 H26C 109.5 . .
H26B C26 H26C 109.5 . .
C24 C26A H26D 109.5 . .
C24 C26A H26E 109.5 . .
C24 C26A H26F 109.5 . .
H26D C26A H26E 109.5 . .
H26D C26A H26F 109.5 . .
H26E C26A H26F 109.5 . .
C24 C27 H27A 109.5 . .
C24 C27 H27B 109.5 . .
C24 C27 H27C 109.5 . .
H27A C27 H27B 109.5 . .
H27A C27 H27C 109.5 . .
H27B C27 H27C 109.5 . .
C24 C27A H27D 109.5 . .
C24 C27A H27E 109.5 . .
C24 C27A H27F 109.5 . .
H27D C27A H27E 109.5 . .
H27D C27A H27F 109.5 . .
H27E C27A H27F 109.5 . .

loop_
_geom_bond_atom_site_label_1
_geom_bond_atom_site_label_2
_geom_bond_distance
_geom_bond_site_symmetry_2
Pt1 N1 1.996(3) .
Pt1 N1 1.997(3) 2_566
Pt1 N4 2.024(3) .
Pt1 N4 2.024(3) 2_566
N1 N2 1.351(4) .
N1 C2 1.335(4) .
N2 C1 1.343(4) .
N3 C1 1.357(4) .
N3 C2 1.321(4) .
N4 C3 1.361(4) .
N4 C7 1.340(4) .
C1 C18 1.473(5) .
C2 C3 1.454(5) .
C3 C4 1.374(5) .
C4 H4 0.9500 .
C4 C5 1.398(5) .
C5 C6 1.389(5) .
C5 C8 1.476(5) .
C6 H6 0.9500 .
C6 C7 1.376(5) .
C7 H7 0.9500 .
C8 C9 1.396(5) .
C8 C13 1.397(5) .
C9 H9 0.9500 .
C9 C10 1.382(5) .
C10 H10 0.9500 .
C10 C11 1.396(5) .
C11 C12 1.392(5) .
C11 C14 1.524(5) .
C12 H12 0.9500 .
C12 C13 1.375(5) .
C13 H13 0.9500 .
C14 C15 1.536(5) .
C14 C16 1.534(5) .
C14 C17 1.533(5) .
C15 H15A 0.9800 .
C15 H15B 0.9800 .
C15 H15C 0.9800 .
C16 H16A 0.9800 .
C16 H16B 0.9800 .
C16 H16C 0.9800 .
C17 H17A 0.9800 .
C17 H17B 0.9800 .
C17 H17C 0.9800 .
C18 C19 1.384(5) .
C18 C23 1.387(5) .
C19 H19 0.9500 .
C19 C20 1.385(5) .
C20 H20 0.9500 .
C20 C21 1.389(6) .
C21 C22 1.390(6) .
C21 C24 1.536(6) .
C22 H22 0.9500 .
C22 C23 1.374(6) .
C23 H23 0.9500 .
C24 C25 1.574(5) .
C24 C25A 1.550(5) .
C24 C26 1.553(5) .
C24 C26A 1.540(5) .
C24 C27 1.540(5) .
C24 C27A 1.577(5) .
C25 H25A 0.9800 .
C25 H25B 0.9800 .
C25 H25C 0.9800 .
C25A H25D 0.9800 .
C25A H25E 0.9800 .
C25A H25F 0.9800 .
C26 H26A 0.9800 .
C26 H26B 0.9800 .
C26 H26C 0.9800 .
C26A H26D 0.9800 .
C26A H26E 0.9800 .
C26A H26F 0.9800 .
C27 H27A 0.9800 .
C27 H27B 0.9800 .
C27 H27C 0.9800 .
C27A H27D 0.9800 .
C27A H27E 0.9800 .
C27A H27F 0.9800 .

loop_
_geom_torsion_atom_site_label_1
_geom_torsion_atom_site_label_2
_geom_torsion_atom_site_label_3
_geom_torsion_atom_site_label_4
_geom_torsion
N1 C2 C3 N4 0.3(4)
N3 C2 C3 N4 -178.0(3)
C4 C3 C2 N1 -179.3(3)
C4 C3 C2 N3 2.4(6)
C4 C5 C8 C9 -32.4(5)
C4 C5 C8 C13 147.4(3)
C6 C5 C8 C9 148.2(3)
C6 C5 C8 C13 -32.0(5)
C10 C11 C14 C15 14.6(5)
C10 C11 C14 C16 -105.6(4)
C10 C11 C14 C17 135.5(4)
C12 C11 C14 C15 -167.8(3)
C12 C11 C14 C16 72.0(4)
C12 C11 C14 C17 -46.9(4)
C19 C18 C1 N2 -11.7(5)
C19 C18 C1 N3 168.6(3)
C20 C21 C24 C25 37.9(7)
C20 C21 C24 C25A 104.5(6)
C20 C21 C24 C26 -65.0(6)
C20 C21 C24 C26A -31.9(8)
C20 C21 C24 C27 151.9(7)
C20 C21 C24 C27A -148.9(5)
C22 C21 C24 C25 -142.1(6)
C22 C21 C24 C25A -75.5(7)
C22 C21 C24 C26 115.0(6)
C22 C21 C24 C26A 148.0(7)
C22 C21 C24 C27 -28.2(9)
C22 C21 C24 C27A 31.1(6)
C23 C18 C1 N2 167.0(3)
C23 C18 C1 N3 -12.7(5)
